data_1537631
loop_
_publ_author_name
'Alekseevskii, N.E.'
'Ageev, N.V.'
'Shamray, V.F.'

_publ_section_title
;
 Investigation of some three-component solid solutions based on the
 compound V3 Si
;
_journal_name_full 'Physics of Metals and Metallography'
_journal_page_first 42
_journal_page_last 48
_journal_volume 43
_journal_year 1977
_chemical_formula_sum 'Si2 Ta0.8 V5.2'
_chemical_name_systematic '(Si5 Ta2 V13)0.4'
_space_group_IT_number 223
_symmetry_space_group_name_Hall '-P 4n 2 3'
_symmetry_space_group_name_H-M 'P m -3 n'
_cell_angle_alpha 90
_cell_angle_beta 90
_cell_angle_gamma 90
_cell_formula_units_Z 1
_cell_length_a 4.76
_cell_length_b 4.76
_cell_length_c 4.76
_cell_volume 107.850
_citation_journal_id_ASTM PHMMA6
_cod_data_source_file Alekseevskii_PHMMA6_1977_2000.cif
_cod_data_source_block Si2Ta0.8V5.2
_cod_original_cell_volume 107.8502
_cod_database_code 1537631

loop_
_symmetry_equiv_pos_as_xyz
x,y,z
-y+1/2,x+1/2,z+1/2
-x,-y,z
y+1/2,-x+1/2,z+1/2
x,-y,-z
y+1/2,x+1/2,-z+1/2
-x,y,-z
-y+1/2,-x+1/2,-z+1/2
z,x,y
-x+1/2,z+1/2,y+1/2
-z,-x,y
x+1/2,-z+1/2,y+1/2
z,-x,-y
x+1/2,z+1/2,-y+1/2
-z,x,-y
-x+1/2,-z+1/2,-y+1/2
y,z,x
y,-z,-x
z+1/2,y+1/2,-x+1/2
-y,z,-x
-z+1/2,-y+1/2,-x+1/2
-y,-z,x
z+1/2,-y+1/2,x+1/2
-z+1/2,y+1/2,x+1/2
-x,-y,-z
y-1/2,-x-1/2,-z-1/2
x,y,-z
-y-1/2,x-1/2,-z-1/2
-x,y,z
-y-1/2,-x-1/2,z-1/2
x,-y,z
y-1/2,x-1/2,z-1/2
-z,-x,-y
x-1/2,-z-1/2,-y-1/2
z,x,-y
-x-1/2,z-1/2,-y-1/2
-z,x,y
-x-1/2,-z-1/2,y-1/2
z,-x,y
x-1/2,z-1/2,y-1/2
-y,-z,-x
-y,z,x
-z-1/2,-y-1/2,x-1/2
y,-z,x
z-1/2,y-1/2,x-1/2
y,z,-x
-z-1/2,y-1/2,-x-1/2
z-1/2,-y-1/2,-x-1/2

loop_
_atom_site_label
_atom_site_type_symbol
_atom_site_fract_x
_atom_site_fract_y
_atom_site_fract_z
_atom_site_occupancy
_atom_site_U_iso_or_equiv
Si1 Si 0 0 0 1 0.0
V1 V 0.25 0 0.5 0.87 0.0
Ta1 Ta 0.25 0 0.5 0.13 0.0
